data_7053650
loop_
_publ_author_name
'Yamashita, Makoto'
'Aramaki, Yoshitaka'
'Nozaki, Kyoko'

_publ_section_title
;
 Reduction of base-stabilized difluoroboranes to induce rearrangement
 reactions
;
_journal_issue 8
_journal_name_full 'New Journal of Chemistry'
_journal_page_first 1774
_journal_paper_doi 10.1039/c0nj00363h
_journal_volume 34
_journal_year 2010
_chemical_formula_sum 'C23 H31 B F2 N2'
_chemical_formula_weight 384.31
_chemical_name_systematic
;
?
;
_space_group_IT_number 14
_symmetry_cell_setting monoclinic
_symmetry_space_group_name_Hall '-P 2yab'
_symmetry_space_group_name_H-M 'P 1 21/a 1'
_atom_sites_solution_hydrogens geom
_atom_sites_solution_primary direct
_atom_sites_solution_secondary difmap
_audit_creation_method SHELXL-97
_cell_angle_alpha 90
_cell_angle_beta 114.7635(19)
_cell_angle_gamma 90
_cell_formula_units_Z 4
_cell_length_a 13.975(6)
_cell_length_b 11.390(5)
_cell_length_c 14.556(7)
_cell_measurement_reflns_used 5699
_cell_measurement_temperature 103.1500
_cell_measurement_theta_max 27.4835
_cell_measurement_theta_min 3.0817
_cell_volume 2103.9(16)
_computing_cell_refinement 'RIGAKU CrystalClear'
_computing_data_collection 'RIGAKU CrystalClear'
_computing_data_reduction 'RIGAKU CrystalClear'
_computing_molecular_graphics ORTEP-III
_computing_structure_refinement 'SHELXL-97 (Sheldrick, 1997)'
_computing_structure_solution SIR-97
_diffrn_ambient_temperature 103(2)
_diffrn_detector_area_resol_mean 7.31
_diffrn_measured_fraction_theta_full 0.960
_diffrn_measured_fraction_theta_max 0.960
_diffrn_measurement_device_type 'RIGAKU/MSC Meacury CCD'
_diffrn_measurement_method 'omega scans'
_diffrn_radiation_monochromator graphite
_diffrn_radiation_source 'fine-focus sealed tube'
_diffrn_radiation_type MoK\a
_diffrn_radiation_wavelength 0.71070
_diffrn_reflns_av_R_equivalents 0.0378
_diffrn_reflns_av_sigmaI/netI 0.0336
_diffrn_reflns_limit_h_max 13
_diffrn_reflns_limit_h_min -16
_diffrn_reflns_limit_k_max 13
_diffrn_reflns_limit_k_min -13
_diffrn_reflns_limit_l_max 17
_diffrn_reflns_limit_l_min -16
_diffrn_reflns_number 13221
_diffrn_reflns_theta_full 25.00
_diffrn_reflns_theta_max 25.00
_diffrn_reflns_theta_min 3.08
_exptl_absorpt_coefficient_mu 0.082
_exptl_absorpt_correction_type none
_exptl_crystal_colour Colorless
_exptl_crystal_density_diffrn 1.213
_exptl_crystal_density_method 'not measured'
_exptl_crystal_description Prism
_exptl_crystal_F_000 824
_exptl_crystal_size_max 0.35
_exptl_crystal_size_mid 0.25
_exptl_crystal_size_min 0.10
_refine_diff_density_max 0.884
_refine_diff_density_min -0.325
_refine_diff_density_rms 0.047
_refine_ls_extinction_method none
_refine_ls_goodness_of_fit_ref 1.124
_refine_ls_hydrogen_treatment constr
_refine_ls_matrix_type full
_refine_ls_number_parameters 257
_refine_ls_number_reflns 3570
_refine_ls_number_restraints 0
_refine_ls_restrained_S_all 1.124
_refine_ls_R_factor_all 0.0697
_refine_ls_R_factor_gt 0.0585
_refine_ls_shift/su_max 0.000
_refine_ls_shift/su_mean 0.000
_refine_ls_structure_factor_coef Fsqd
_refine_ls_weighting_details 'calc w=1/[\s^2^(Fo^2^)+(0.0669P)^2^+1.1954P] where P=(Fo^2^+2Fc^2^)/3'
_refine_ls_weighting_scheme calc
_refine_ls_wR_factor_gt 0.1406
_refine_ls_wR_factor_ref 0.1493
_reflns_number_gt 3069
_reflns_number_total 3570
_reflns_threshold_expression >2sigma(I)
_cod_data_source_file c0nj00363h.txt
_cod_data_source_block 4-pyr
_cod_depositor_comments
;
The following automatic conversions were performed:

'_symmetry_cell_setting' value 'Monoclinic' changed to 'monoclinic'
according to /home/saulius/struct/CIF-dictionaries/cif_core.dic
dictionary named 'cif_core.dic' version 2.4.2 from
2011-04-26.

'_exptl_absorpt_correction_type' value 'None' changed to
'none' according to
/home/saulius/struct/CIF-dictionaries/cif_core.dic dictionary named
'cif_core.dic' version 2.4.2 from 2011-04-26.

Automatic conversion script
Id: cif_fix_values 1891 2012-01-12 08:04:46Z andrius 
;
_cod_original_cell_volume 2104.0(16)
_cod_original_sg_symbol_H-M P21/a
_cod_database_code 7053650

loop_
_symmetry_equiv_pos_as_xyz
'x, y, z'
'-x+1/2, y+1/2, -z'
'-x, -y, -z'
'x-1/2, -y-1/2, z'

loop_
_atom_site_label
_atom_site_type_symbol
_atom_site_fract_x
_atom_site_fract_y
_atom_site_fract_z
_atom_site_U_iso_or_equiv
_atom_site_adp_type
_atom_site_occupancy
_atom_site_symmetry_multiplicity
_atom_site_calc_flag
_atom_site_refinement_flags
B1 B 0.2460(2) 0.3840(2) 0.89150(18) 0.0206(5) Uani 1 1 d .
F1 F 0.35619(10) 0.39009(12) 0.93246(10) 0.0316(4) Uani 1 1 d .
F2 F 0.20862(11) 0.47826(11) 0.92762(9) 0.0292(3) Uani 1 1 d .
N1 N 0.19445(14) 0.37684(14) 0.77806(13) 0.0180(4) Uani 1 1 d .
N2 N 0.21917(14) 0.26584(15) 0.93693(13) 0.0188(4) Uani 1 1 d .
C1 C 0.17955(17) 0.48550(17) 0.72232(15) 0.0189(5) Uani 1 1 d .
C2 C 0.08477(17) 0.54752(19) 0.69431(16) 0.0219(5) Uani 1 1 d .
C3 C 0.07474(19) 0.6557(2) 0.64622(17) 0.0276(5) Uani 1 1 d .
H1 H 0.0121 0.7002 0.6291 0.033 Uiso 1 1 calc R
C4 C 0.15422(19) 0.6993(2) 0.62299(17) 0.0290(5) Uani 1 1 d .
H2 H 0.1461 0.7730 0.5901 0.035 Uiso 1 1 calc R
C5 C 0.24562(19) 0.63514(19) 0.64775(17) 0.0252(5) Uani 1 1 d .
H3 H 0.2991 0.6646 0.6299 0.030 Uiso 1 1 calc R
C6 C 0.26097(17) 0.52811(18) 0.69845(15) 0.0201(5) Uani 1 1 d .
C7 C -0.00866(18) 0.4971(2) 0.70961(17) 0.0266(5) Uani 1 1 d .
H4 H 0.0117 0.4170 0.7395 0.032 Uiso 1 1 calc R
C8 C -0.0378(2) 0.5693(3) 0.7821(2) 0.0416(7) Uani 1 1 d .
H5 H 0.0230 0.5742 0.8479 0.062 Uiso 1 1 calc R
H6 H -0.0967 0.5318 0.7905 0.062 Uiso 1 1 calc R
H7 H -0.0584 0.6485 0.7547 0.062 Uiso 1 1 calc R
C9 C -0.1044(2) 0.4833(3) 0.6076(2) 0.0475(7) Uani 1 1 d .
H8 H -0.1324 0.5610 0.5808 0.071 Uiso 1 1 calc R
H9 H -0.1590 0.4375 0.6171 0.071 Uiso 1 1 calc R
H10 H -0.0831 0.4425 0.5599 0.071 Uiso 1 1 calc R
C10 C 0.36313(17) 0.46110(19) 0.72453(17) 0.0239(5) Uani 1 1 d .
H11 H 0.3628 0.3920 0.7668 0.029 Uiso 1 1 calc R
C11 C 0.45923(19) 0.5362(2) 0.78696(19) 0.0329(6) Uani 1 1 d .
H12 H 0.4627 0.6036 0.7466 0.049 Uiso 1 1 calc R
H13 H 0.5233 0.4889 0.8062 0.049 Uiso 1 1 calc R
H14 H 0.4533 0.5641 0.8480 0.049 Uiso 1 1 calc R
C12 C 0.3705(2) 0.4142(2) 0.62877(19) 0.0327(6) Uani 1 1 d .
H15 H 0.3090 0.3648 0.5910 0.049 Uiso 1 1 calc R
H16 H 0.4349 0.3676 0.6479 0.049 Uiso 1 1 calc R
H17 H 0.3721 0.4802 0.5863 0.049 Uiso 1 1 calc R
C13 C 0.17519(16) 0.27090(17) 0.72541(16) 0.0175(4) Uani 1 1 d .
C14 C 0.20144(16) 0.16379(18) 0.77966(16) 0.0188(5) Uani 1 1 d .
C15 C 0.17898(17) 0.05763(18) 0.72718(16) 0.0217(5) Uani 1 1 d .
H18 H 0.1959 -0.0139 0.7642 0.026 Uiso 1 1 calc R
C16 C 0.13277(17) 0.05378(19) 0.62270(17) 0.0231(5) Uani 1 1 d .
H19 H 0.1189 -0.0192 0.5879 0.028 Uiso 1 1 calc R
C17 C 0.10709(17) 0.15886(19) 0.56977(17) 0.0228(5) Uani 1 1 d .
H20 H 0.0752 0.1573 0.4979 0.027 Uiso 1 1 calc R
C18 C 0.12682(17) 0.26594(18) 0.61913(16) 0.0203(5) Uani 1 1 d .
H21 H 0.1076 0.3366 0.5810 0.024 Uiso 1 1 calc R
C19 C 0.25481(18) 0.16390(18) 0.89295(16) 0.0219(5) Uani 1 1 d .
H22 H 0.3320 0.1684 0.9151 0.026 Uiso 1 1 calc R
H23 H 0.2389 0.0895 0.9189 0.026 Uiso 1 1 calc R
C20 C 0.10316(17) 0.25549(19) 0.91364(17) 0.0235(5) Uani 1 1 d .
H24 H 0.0692 0.3337 0.8996 0.028 Uiso 1 1 calc R
H25 H 0.0667 0.2044 0.8541 0.028 Uiso 1 1 calc R
C21 C 0.0991(2) 0.2028(3) 1.0060(2) 0.0452(7) Uani 1 1 d .
H26 H 0.1066 0.1163 1.0064 0.054 Uiso 1 1 calc R
H27 H 0.0322 0.2226 1.0105 0.054 Uiso 1 1 calc R
C22 C 0.1917(2) 0.2582(3) 1.09106(18) 0.0374(6) Uani 1 1 d .
H28 H 0.2148 0.2096 1.1530 0.045 Uiso 1 1 calc R
H29 H 0.1736 0.3376 1.1063 0.045 Uiso 1 1 calc R
C23 C 0.27660(18) 0.26419(19) 1.05259(16) 0.0241(5) Uani 1 1 d .
H30 H 0.3236 0.1950 1.0757 0.029 Uiso 1 1 calc R
H31 H 0.3195 0.3361 1.0775 0.029 Uiso 1 1 calc R

loop_
_atom_site_aniso_label
_atom_site_aniso_U_11
_atom_site_aniso_U_22
_atom_site_aniso_U_33
_atom_site_aniso_U_23
_atom_site_aniso_U_13
_atom_site_aniso_U_12
B1 0.0230(13) 0.0182(12) 0.0188(12) 0.0008(9) 0.0070(11) -0.0020(9)
F1 0.0238(7) 0.0408(8) 0.0243(7) 0.0072(6) 0.0043(6) -0.0089(6)
F2 0.0465(9) 0.0200(7) 0.0202(7) -0.0024(5) 0.0131(6) 0.0007(6)
N1 0.0225(10) 0.0144(9) 0.0168(9) 0.0016(7) 0.0078(8) 0.0006(7)
N2 0.0203(10) 0.0200(9) 0.0155(9) -0.0010(7) 0.0070(8) -0.0007(7)
C1 0.0249(12) 0.0166(10) 0.0130(10) -0.0007(8) 0.0059(9) 0.0002(8)
C2 0.0246(12) 0.0235(11) 0.0154(10) -0.0026(8) 0.0063(9) 0.0018(9)
C3 0.0303(13) 0.0259(12) 0.0235(12) 0.0025(9) 0.0082(10) 0.0100(10)
C4 0.0423(15) 0.0199(11) 0.0237(12) 0.0050(9) 0.0128(11) 0.0047(10)
C5 0.0345(13) 0.0222(11) 0.0210(12) 0.0009(9) 0.0136(10) -0.0012(9)
C6 0.0252(12) 0.0193(10) 0.0163(10) -0.0009(8) 0.0092(9) -0.0004(9)
C7 0.0222(12) 0.0301(12) 0.0257(12) 0.0006(9) 0.0083(10) 0.0036(9)
C8 0.0365(15) 0.0544(17) 0.0400(16) -0.0101(13) 0.0218(13) -0.0044(12)
C9 0.0304(15) 0.074(2) 0.0349(15) -0.0132(14) 0.0105(13) -0.0061(13)
C10 0.0277(12) 0.0230(11) 0.0261(12) 0.0020(9) 0.0163(10) 0.0027(9)
C11 0.0280(13) 0.0351(14) 0.0353(14) -0.0043(11) 0.0128(11) 0.0018(10)
C12 0.0360(14) 0.0324(13) 0.0379(14) -0.0032(11) 0.0235(12) 0.0015(11)
C13 0.0158(11) 0.0180(10) 0.0207(11) -0.0012(8) 0.0096(9) -0.0007(8)
C14 0.0199(11) 0.0197(11) 0.0185(11) 0.0020(8) 0.0096(9) 0.0024(8)
C15 0.0248(12) 0.0177(11) 0.0258(12) 0.0028(9) 0.0137(10) 0.0032(8)
C16 0.0281(12) 0.0185(11) 0.0272(12) -0.0052(9) 0.0159(10) 0.0001(9)
C17 0.0236(12) 0.0254(11) 0.0191(11) -0.0017(9) 0.0087(10) 0.0013(9)
C18 0.0240(12) 0.0189(10) 0.0185(11) 0.0021(8) 0.0093(9) 0.0023(8)
C19 0.0266(12) 0.0174(11) 0.0230(12) 0.0016(8) 0.0117(10) 0.0035(9)
C20 0.0205(12) 0.0267(12) 0.0229(12) -0.0018(9) 0.0089(10) -0.0031(9)
C21 0.0384(16) 0.0649(19) 0.0363(15) 0.0082(14) 0.0195(13) -0.0052(13)
C22 0.0375(15) 0.0568(17) 0.0196(12) -0.0002(11) 0.0137(12) -0.0028(12)
C23 0.0279(13) 0.0249(12) 0.0163(11) 0.0021(9) 0.0061(10) -0.0015(9)

loop_
_atom_type_symbol
_atom_type_description
_atom_type_scat_dispersion_real
_atom_type_scat_dispersion_imag
_atom_type_scat_source
C C 0.0033 0.0016 'International Tables Vol C Tables 4.2.6.8 and 6.1.1.4'
H H 0.0000 0.0000 'International Tables Vol C Tables 4.2.6.8 and 6.1.1.4'
B B 0.0013 0.0007 'International Tables Vol C Tables 4.2.6.8 and 6.1.1.4'
N N 0.0061 0.0033 'International Tables Vol C Tables 4.2.6.8 and 6.1.1.4'
F F 0.0171 0.0103 'International Tables Vol C Tables 4.2.6.8 and 6.1.1.4'

loop_
_geom_angle_atom_site_label_1
_geom_angle_atom_site_label_2
_geom_angle_atom_site_label_3
_geom_angle
F2 B1 F1 108.75(18)
F2 B1 N1 112.02(18)
F1 B1 N1 113.96(18)
F2 B1 N2 107.52(18)
F1 B1 N2 105.64(17)
N1 B1 N2 108.58(17)
C13 N1 C1 118.88(17)
C13 N1 B1 123.02(17)
C1 N1 B1 117.39(16)
C19 N2 C20 110.96(16)
C19 N2 C23 110.06(16)
C20 N2 C23 105.30(15)
C19 N2 B1 107.10(16)
C20 N2 B1 112.58(16)
C23 N2 B1 110.87(16)
C2 C1 C6 121.14(19)
C2 C1 N1 119.38(18)
C6 C1 N1 119.48(18)
C3 C2 C1 118.4(2)
C3 C2 C7 119.6(2)
C1 C2 C7 121.98(19)
C4 C3 C2 121.2(2)
C4 C3 H1 119.4
C2 C3 H1 119.4
C3 C4 C5 119.8(2)
C3 C4 H2 120.1
C5 C4 H2 120.1
C4 C5 C6 121.4(2)
C4 C5 H3 119.3
C6 C5 H3 119.3
C5 C6 C1 118.1(2)
C5 C6 C10 119.43(19)
C1 C6 C10 122.47(19)
C8 C7 C2 113.0(2)
C8 C7 C9 110.4(2)
C2 C7 C9 110.5(2)
C8 C7 H4 107.6
C2 C7 H4 107.6
C9 C7 H4 107.6
C7 C8 H5 109.5
C7 C8 H6 109.5
H5 C8 H6 109.5
C7 C8 H7 109.5
H5 C8 H7 109.5
H6 C8 H7 109.5
C7 C9 H8 109.5
C7 C9 H9 109.5
H8 C9 H9 109.5
C7 C9 H10 109.5
H8 C9 H10 109.5
H9 C9 H10 109.5
C6 C10 C11 111.52(18)
C6 C10 C12 111.15(19)
C11 C10 C12 110.98(19)
C6 C10 H11 107.7
C11 C10 H11 107.7
C12 C10 H11 107.7
C10 C11 H12 109.5
C10 C11 H13 109.5
H12 C11 H13 109.5
C10 C11 H14 109.5
H12 C11 H14 109.5
H13 C11 H14 109.5
C10 C12 H15 109.5
C10 C12 H16 109.5
H15 C12 H16 109.5
C10 C12 H17 109.5
H15 C12 H17 109.5
H16 C12 H17 109.5
N1 C13 C18 122.19(18)
N1 C13 C14 119.61(19)
C18 C13 C14 118.16(18)
C15 C14 C13 119.71(19)
C15 C14 C19 119.86(18)
C13 C14 C19 120.43(18)
C16 C15 C14 121.66(19)
C16 C15 H18 119.2
C14 C15 H18 119.2
C15 C16 C17 118.5(2)
C15 C16 H19 120.8
C17 C16 H19 120.8
C18 C17 C16 121.6(2)
C18 C17 H20 119.2
C16 C17 H20 119.2
C17 C18 C13 120.40(19)
C17 C18 H21 119.8
C13 C18 H21 119.8
C14 C19 N2 111.54(17)
C14 C19 H22 109.3
N2 C19 H22 109.3
C14 C19 H23 109.3
N2 C19 H23 109.3
H22 C19 H23 108.0
C21 C20 N2 105.66(19)
C21 C20 H24 110.6
N2 C20 H24 110.6
C21 C20 H25 110.6
N2 C20 H25 110.6
H24 C20 H25 108.7
C20 C21 C22 103.2(2)
C20 C21 H26 111.1
C22 C21 H26 111.1
C20 C21 H27 111.1
C22 C21 H27 111.1
H26 C21 H27 109.1
C21 C22 C23 104.6(2)
C21 C22 H28 110.8
C23 C22 H28 110.8
C21 C22 H29 110.8
C23 C22 H29 110.8
H28 C22 H29 108.9
C22 C23 N2 106.05(18)
C22 C23 H30 110.5
N2 C23 H30 110.5
C22 C23 H31 110.5
N2 C23 H31 110.5
H30 C23 H31 108.7

loop_
_geom_bond_atom_site_label_1
_geom_bond_atom_site_label_2
_geom_bond_distance
B1 F2 1.390(3)
B1 F1 1.401(3)
B1 N1 1.502(3)
B1 N2 1.612(3)
N1 C13 1.394(3)
N1 C1 1.446(3)
N2 C19 1.508(3)
N2 C20 1.516(3)
N2 C23 1.532(3)
C1 C2 1.403(3)
C1 C6 1.408(3)
C2 C3 1.395(3)
C2 C7 1.526(3)
C3 C4 1.382(3)
C3 H1 0.9500
C4 C5 1.382(3)
C4 H2 0.9500
C5 C6 1.394(3)
C5 H3 0.9500
C6 C10 1.520(3)
C7 C8 1.522(3)
C7 C9 1.535(4)
C7 H4 1.0000
C8 H5 0.9800
C8 H6 0.9800
C8 H7 0.9800
C9 H8 0.9800
C9 H9 0.9800
C9 H10 0.9800
C10 C11 1.529(3)
C10 C12 1.536(3)
C10 H11 1.0000
C11 H12 0.9800
C11 H13 0.9800
C11 H14 0.9800
C12 H15 0.9800
C12 H16 0.9800
C12 H17 0.9800
C13 C18 1.406(3)
C13 C14 1.416(3)
C14 C15 1.394(3)
C14 C19 1.498(3)
C15 C16 1.382(3)
C15 H18 0.9500
C16 C17 1.387(3)
C16 H19 0.9500
C17 C18 1.383(3)
C17 H20 0.9500
C18 H21 0.9500
C19 H22 0.9900
C19 H23 0.9900
C20 C21 1.495(3)
C20 H24 0.9900
C20 H25 0.9900
C21 C22 1.504(4)
C21 H26 0.9900
C21 H27 0.9900
C22 C23 1.511(3)
C22 H28 0.9900
C22 H29 0.9900
C23 H30 0.9900
C23 H31 0.9900

loop_
_geom_torsion_atom_site_label_1
_geom_torsion_atom_site_label_2
_geom_torsion_atom_site_label_3
_geom_torsion_atom_site_label_4
_geom_torsion
F2 B1 N1 C13 -147.52(19)
F1 B1 N1 C13 88.5(2)
N2 B1 N1 C13 -28.9(3)
F2 B1 N1 C1 42.2(3)
F1 B1 N1 C1 -81.8(2)
N2 B1 N1 C1 160.79(17)
F2 B1 N2 C19 177.06(16)
F1 B1 N2 C19 -66.9(2)
N1 B1 N2 C19 55.7(2)
F2 B1 N2 C20 54.8(2)
F1 B1 N2 C20 170.82(16)
N1 B1 N2 C20 -66.6(2)
F2 B1 N2 C23 -62.9(2)
F1 B1 N2 C23 53.1(2)
N1 B1 N2 C23 175.76(16)
C13 N1 C1 C2 97.4(2)
B1 N1 C1 C2 -91.9(2)
C13 N1 C1 C6 -83.6(2)
B1 N1 C1 C6 87.1(2)
C6 C1 C2 C3 -3.0(3)
N1 C1 C2 C3 176.04(18)
C6 C1 C2 C7 173.55(19)
N1 C1 C2 C7 -7.4(3)
C1 C2 C3 C4 2.4(3)
C7 C2 C3 C4 -174.2(2)
C2 C3 C4 C5 -0.1(3)
C3 C4 C5 C6 -1.8(3)
C4 C5 C6 C1 1.2(3)
C4 C5 C6 C10 -179.7(2)
C2 C1 C6 C5 1.2(3)
N1 C1 C6 C5 -177.80(18)
C2 C1 C6 C10 -177.88(19)
N1 C1 C6 C10 3.1(3)
C3 C2 C7 C8 -66.2(3)
C1 C2 C7 C8 117.3(2)
C3 C2 C7 C9 58.0(3)
C1 C2 C7 C9 -118.5(2)
C5 C6 C10 C11 56.1(3)
C1 C6 C10 C11 -124.9(2)
C5 C6 C10 C12 -68.4(3)
C1 C6 C10 C12 110.7(2)
C1 N1 C13 C18 -9.9(3)
B1 N1 C13 C18 180.00(19)
C1 N1 C13 C14 172.38(18)
B1 N1 C13 C14 2.2(3)
N1 C13 C14 C15 177.83(18)
C18 C13 C14 C15 0.0(3)
N1 C13 C14 C19 -3.2(3)
C18 C13 C14 C19 178.92(19)
C13 C14 C15 C16 0.9(3)
C19 C14 C15 C16 -178.0(2)
C14 C15 C16 C17 -1.0(3)
C15 C16 C17 C18 0.1(3)
C16 C17 C18 C13 0.8(3)
N1 C13 C18 C17 -178.63(19)
C14 C13 C18 C17 -0.8(3)
C15 C14 C19 N2 -147.36(19)
C13 C14 C19 N2 33.7(3)
C20 N2 C19 C14 64.8(2)
C23 N2 C19 C14 -179.10(17)
B1 N2 C19 C14 -58.5(2)
C19 N2 C20 C21 97.7(2)
C23 N2 C20 C21 -21.4(2)
B1 N2 C20 C21 -142.3(2)
N2 C20 C21 C22 37.0(3)
C20 C21 C22 C23 -38.2(3)
C21 C22 C23 N2 24.9(3)
C19 N2 C23 C22 -122.0(2)
C20 N2 C23 C22 -2.3(2)
B1 N2 C23 C22 119.7(2)
